data_4500337
loop_
_publ_author_name
'Zhang, Jie-Peng'
'Qi, Xiao-Lin'
'Liu, Zhi-Juan'
'Zhu, Ai-Xin'
'Chen, Yan'
'Wang, Jing'
'Chen, Xiao-Ming'

_publ_section_title
;
 Syntheses, Structures, and Porous/Luminescent Properties of Silver
 3-Alkyl-1,2,4-Triazolate Frameworks with Rare 3-Connected Topologies
;
_journal_issue 3
_journal_name_full 'Crystal Growth &amp; Design'
_journal_page_first 796
_journal_paper_doi 10.1021/cg101435b
_journal_volume 11
_journal_year 2011
_chemical_formula_sum 'C16 H24 Ag4 N12'
_chemical_formula_weight 815.95
_chemical_name_systematic
; 
 ? 
;
_space_group_IT_number 15
_symmetry_cell_setting monoclinic
_symmetry_space_group_name_Hall '-C 2yc'
_symmetry_space_group_name_H-M 'C 1 2/c 1'
_atom_sites_solution_hydrogens geom
_atom_sites_solution_primary direct
_atom_sites_solution_secondary difmap
_audit_creation_method SHELXL-97
_cell_angle_alpha 90.00
_cell_angle_beta 122.1840(10)
_cell_angle_gamma 90.00
_cell_formula_units_Z 4
_cell_length_a 13.0358(14)
_cell_length_b 21.135(2)
_cell_length_c 11.7194(13)
_cell_measurement_temperature 293(2)
_cell_volume 2732.7(5)
_computing_structure_refinement 'SHELXL-97 (Sheldrick, 1997)'
_computing_structure_solution 'SHELXS-97 (Sheldrick, 1990)'
_diffrn_ambient_temperature 293(2)
_diffrn_measured_fraction_theta_full 0.998
_diffrn_measured_fraction_theta_max 0.998
_diffrn_measurement_device_type CCD
_diffrn_measurement_method '/w scan'
_diffrn_radiation_monochromator graphite
_diffrn_radiation_source 'fine-focus sealed tube'
_diffrn_radiation_type MoK\a
_diffrn_radiation_wavelength 0.71073
_diffrn_reflns_av_R_equivalents 0.0394
_diffrn_reflns_av_sigmaI/netI 0.0522
_diffrn_reflns_limit_h_max 16
_diffrn_reflns_limit_h_min -16
_diffrn_reflns_limit_k_max 20
_diffrn_reflns_limit_k_min -26
_diffrn_reflns_limit_l_max 12
_diffrn_reflns_limit_l_min -14
_diffrn_reflns_number 7320
_diffrn_reflns_theta_full 26.00
_diffrn_reflns_theta_max 26.00
_diffrn_reflns_theta_min 2.08
_exptl_absorpt_coefficient_mu 2.851
_exptl_absorpt_correction_T_max 0.6744
_exptl_absorpt_correction_T_min 0.6744
_exptl_absorpt_correction_type multi-scan
_exptl_absorpt_process_details SADABS
_exptl_crystal_colour colorless
_exptl_crystal_density_diffrn 1.983
_exptl_crystal_density_method 'not measured'
_exptl_crystal_description block
_exptl_crystal_F_000 1568
_exptl_crystal_size_max 0.15
_exptl_crystal_size_mid 0.15
_exptl_crystal_size_min 0.15
_refine_diff_density_max 1.001
_refine_diff_density_min -0.662
_refine_diff_density_rms 0.174
_refine_ls_extinction_method none
_refine_ls_goodness_of_fit_ref 1.048
_refine_ls_hydrogen_treatment constr
_refine_ls_matrix_type full
_refine_ls_number_parameters 145
_refine_ls_number_reflns 2687
_refine_ls_number_restraints 0
_refine_ls_restrained_S_all 1.048
_refine_ls_R_factor_all 0.0850
_refine_ls_R_factor_gt 0.0520
_refine_ls_shift/su_max 0.000
_refine_ls_shift/su_mean 0.000
_refine_ls_structure_factor_coef Fsqd
_refine_ls_weighting_details 'calc w=1/[\s^2^(Fo^2^)+(0.0586P)^2^+9.1600P] where P=(Fo^2^+2Fc^2^)/3'
_refine_ls_weighting_scheme calc
_refine_ls_wR_factor_gt 0.1144
_refine_ls_wR_factor_ref 0.1313
_reflns_number_gt 1859
_reflns_number_total 2687
_reflns_threshold_expression >2sigma(I)
_cod_data_source_file cg101435b_si_002.cif
_cod_data_source_block 3
_cod_original_sg_symbol_H-M C2/c
_cod_database_code 4500337

loop_
_symmetry_equiv_pos_as_xyz
'x, y, z'
'-x, y, -z+1/2'
'x+1/2, y+1/2, z'
'-x+1/2, y+1/2, -z+1/2'
'-x, -y, -z'
'x, -y, z-1/2'
'-x+1/2, -y+1/2, -z'
'x+1/2, -y+1/2, z-1/2'

loop_
_atom_site_label
_atom_site_type_symbol
_atom_site_fract_x
_atom_site_fract_y
_atom_site_fract_z
_atom_site_U_iso_or_equiv
_atom_site_adp_type
_atom_site_occupancy
_atom_site_symmetry_multiplicity
_atom_site_calc_flag
_atom_site_refinement_flags
Ag1 Ag 0.92701(6) 0.30005(3) 0.82248(6) 0.0518(2) Uani 1 1 d .
Ag2 Ag 0.85039(6) 0.43750(3) 0.55950(6) 0.0512(2) Uani 1 1 d .
N1 N 0.8868(6) 0.4048(3) 0.8392(6) 0.0490(17) Uani 1 1 d .
N2 N 0.8520(6) 0.4519(3) 0.7447(7) 0.0477(17) Uani 1 1 d .
N3 N 0.8423(6) 0.4902(3) 0.9156(7) 0.0503(17) Uani 1 1 d .
N4 N 0.6106(6) 0.2064(3) 0.5000(7) 0.0492(18) Uani 1 1 d .
N5 N 0.6872(6) 0.1559(3) 0.5518(7) 0.0495(17) Uani 1 1 d .
N6 N 0.7802(6) 0.2385(3) 0.6853(7) 0.0531(18) Uani 1 1 d .
C1 C 0.8797(7) 0.4307(4) 0.9393(8) 0.047(2) Uani 1 1 d .
C2 C 0.8284(8) 0.5003(4) 0.7955(9) 0.055(2) Uani 1 1 d .
H2A H 0.8038 0.5391 0.7516 0.066 Uiso 1 1 calc R
C3 C 0.9112(9) 0.3946(5) 1.0639(9) 0.068(3) Uani 1 1 d .
H3A H 0.9835 0.3699 1.0917 0.082 Uiso 1 1 calc R
H3B H 0.9310 0.4248 1.1352 0.082 Uiso 1 1 calc R
C4 C 0.8178(12) 0.3522(7) 1.0518(12) 0.116(5) Uani 1 1 d .
H4A H 0.8462 0.3320 1.1369 0.174 Uiso 1 1 calc R
H4B H 0.7998 0.3207 0.9846 0.174 Uiso 1 1 calc R
H4C H 0.7459 0.3760 1.0259 0.174 Uiso 1 1 calc R
C5 C 0.6683(7) 0.2549(4) 0.5819(8) 0.050(2) Uani 1 1 d .
C6 C 0.7863(8) 0.1770(4) 0.6605(9) 0.055(2) Uani 1 1 d .
H6A H 0.8537 0.1518 0.7147 0.066 Uiso 1 1 calc R
C7 C 0.6134(8) 0.3187(4) 0.5644(11) 0.071(3) Uani 1 1 d .
H7A H 0.6768 0.3504 0.5979 0.085 Uiso 1 1 calc R
H7B H 0.5572 0.3266 0.4690 0.085 Uiso 1 1 calc R
C8 C 0.5489(14) 0.3253(7) 0.6352(18) 0.134(6) Uani 1 1 d .
H8A H 0.5121 0.3664 0.6175 0.201 Uiso 1 1 calc R
H8B H 0.6052 0.3204 0.7304 0.201 Uiso 1 1 calc R
H8C H 0.4873 0.2934 0.6040 0.201 Uiso 1 1 calc R

loop_
_atom_site_aniso_label
_atom_site_aniso_U_11
_atom_site_aniso_U_22
_atom_site_aniso_U_33
_atom_site_aniso_U_23
_atom_site_aniso_U_13
_atom_site_aniso_U_12
Ag1 0.0524(4) 0.0524(5) 0.0426(4) -0.0070(3) 0.0200(3) -0.0040(3)
Ag2 0.0655(4) 0.0525(5) 0.0396(4) -0.0017(3) 0.0306(3) -0.0041(3)
N1 0.071(4) 0.042(4) 0.033(4) 0.002(3) 0.027(3) 0.004(3)
N2 0.067(4) 0.044(4) 0.041(4) 0.001(3) 0.035(4) 0.002(3)
N3 0.075(5) 0.044(5) 0.036(4) -0.002(3) 0.032(4) 0.005(4)
N4 0.046(4) 0.042(4) 0.046(4) -0.003(3) 0.016(3) -0.002(3)
N5 0.057(4) 0.038(4) 0.045(4) -0.002(3) 0.022(3) 0.001(3)
N6 0.052(4) 0.051(5) 0.043(4) -0.003(4) 0.017(3) -0.001(3)
C1 0.058(5) 0.046(6) 0.031(4) -0.003(4) 0.020(4) -0.001(4)
C2 0.080(6) 0.039(5) 0.051(5) 0.008(4) 0.038(5) 0.006(4)
C3 0.093(7) 0.072(7) 0.044(5) 0.004(5) 0.040(5) 0.007(6)
C4 0.151(12) 0.130(13) 0.073(8) 0.010(8) 0.064(9) -0.046(10)
C5 0.048(5) 0.051(6) 0.049(5) 0.002(4) 0.025(4) 0.002(4)
C6 0.056(5) 0.044(6) 0.051(5) 0.000(4) 0.019(4) 0.006(4)
C7 0.056(6) 0.054(6) 0.086(8) -0.012(5) 0.028(5) -0.003(5)
C8 0.154(13) 0.100(11) 0.209(17) -0.010(11) 0.138(13) 0.039(9)

loop_
_atom_type_symbol
_atom_type_description
_atom_type_scat_dispersion_real
_atom_type_scat_dispersion_imag
_atom_type_scat_source
C C 0.0033 0.0016 'International Tables Vol C Tables 4.2.6.8 and 6.1.1.4'
H H 0.0000 0.0000 'International Tables Vol C Tables 4.2.6.8 and 6.1.1.4'
N N 0.0061 0.0033 'International Tables Vol C Tables 4.2.6.8 and 6.1.1.4'
Ag Ag -0.8971 1.1015 'International Tables Vol C Tables 4.2.6.8 and 6.1.1.4'

loop_
_geom_angle_atom_site_label_1
_geom_angle_atom_site_label_2
_geom_angle_atom_site_label_3
_geom_angle
_geom_angle_site_symmetry_1
_geom_angle_site_symmetry_3
N6 Ag1 N4 139.3(3) . 8_556
N6 Ag1 N1 119.3(3) . .
N4 Ag1 N1 99.3(2) 8_556 .
N6 Ag1 Ag1 98.5(2) . 2_756
N4 Ag1 Ag1 81.02(19) 8_556 2_756
N1 Ag1 Ag1 105.96(17) . 2_756
N2 Ag2 N3 128.8(3) . 6_565
N2 Ag2 N5 125.3(3) . 7_656
N3 Ag2 N5 104.6(3) 6_565 7_656
C1 N1 N2 105.3(6) . .
C1 N1 Ag1 126.1(5) . .
N2 N1 Ag1 128.2(5) . .
C2 N2 N1 105.0(7) . .
C2 N2 Ag2 133.3(6) . .
N1 N2 Ag2 121.7(5) . .
C1 N3 C2 101.6(7) . .
C1 N3 Ag2 128.8(5) . 6_566
C2 N3 Ag2 127.6(6) . 6_566
C5 N4 N5 106.4(6) . .
C5 N4 Ag1 130.4(5) . 8_455
N5 N4 Ag1 123.1(5) . 8_455
C6 N5 N4 105.9(7) . .
C6 N5 Ag2 130.5(6) . 7_656
N4 N5 Ag2 122.8(5) . 7_656
C6 N6 C5 102.3(7) . .
C6 N6 Ag1 127.8(5) . .
C5 N6 Ag1 128.2(6) . .
N3 C1 N1 113.1(7) . .
N3 C1 C3 124.5(8) . .
N1 C1 C3 122.4(8) . .
N2 C2 N3 115.0(8) . .
C4 C3 C1 115.9(9) . .
N4 C5 N6 112.1(7) . .
N4 C5 C7 123.5(7) . .
N6 C5 C7 124.3(8) . .
N5 C6 N6 113.4(8) . .
C8 C7 C5 112.6(10) . .

loop_
_geom_bond_atom_site_label_1
_geom_bond_atom_site_label_2
_geom_bond_distance
_geom_bond_site_symmetry_2
Ag1 N6 2.158(7) .
Ag1 N4 2.184(6) 8_556
Ag1 N1 2.308(7) .
Ag1 Ag1 3.1547(14) 2_756
Ag2 N2 2.181(7) .
Ag2 N3 2.236(7) 6_565
Ag2 N5 2.272(7) 7_656
N1 C1 1.341(10) .
N1 N2 1.373(9) .
N2 C2 1.301(10) .
N3 C1 1.325(10) .
N3 C2 1.337(10) .
N3 Ag2 2.236(7) 6_566
N4 C5 1.329(10) .
N4 N5 1.363(9) .
N4 Ag1 2.184(6) 8_455
N5 C6 1.318(10) .
N5 Ag2 2.272(7) 7_656
N6 C6 1.343(10) .
N6 C5 1.353(10) .
C1 C3 1.498(12) .
C3 C4 1.456(14) .
C5 C7 1.490(12) .
C7 C8 1.469(15) .
